data_2218479
loop_
_publ_author_name
'Yu, Ying-Hui'
'He, Chuan'
'Hou, Guang-Feng'
'Gao, Jin-Sheng'
'Zhang, Hong-Kun'

_publ_section_title
<i>catena</i>-Poly[[tetraaquazinc(II)]-\m-1,3,4-thiadiazol-2,5-diyldithiodiacetato-\k^2^<i>O</i>:<i>O</i>']
_journal_coeditor_code NG2446
_journal_issue 6
_journal_name_full 'Acta Crystallographica Section E'
_journal_page_first m794
_journal_paper_doi 10.1107/S1600536808013251
_journal_volume 64
_journal_year 2008
_chemical_formula_iupac '[Zn (C6 H4 N2 O4 S3) (H2 O)4]'
_chemical_formula_moiety 'Zn (C6 H4 N2 O4 S3) (H2 O)4'
_chemical_formula_sum 'C6 H12 N2 O8 S3 Zn'
_chemical_formula_weight 401.73
_chemical_name_systematic
;
<i>catena</i>-Poly[[tetraaquazinc(II)]-\m-1,3,4-thiadiazol-2,5-\
diyldithiodiacetato-\k^2^<i>O</i>:<i>O</i>']
;
_space_group_IT_number 4
_symmetry_cell_setting monoclinic
_symmetry_space_group_name_Hall 'P 2yb'
_symmetry_space_group_name_H-M 'P 1 21 1'
_atom_sites_solution_hydrogens geom
_atom_sites_solution_primary direct
_atom_sites_solution_secondary difmap
_cell_angle_alpha 90.00
_cell_angle_beta 94.82(3)
_cell_angle_gamma 90.00
_cell_formula_units_Z 2
_cell_length_a 5.1554(10)
_cell_length_b 9.5043(19)
_cell_length_c 13.627(3)
_cell_measurement_reflns_used 6179
_cell_measurement_temperature 291(2)
_cell_measurement_theta_max 27.49
_cell_measurement_theta_min 3.00
_cell_volume 665.3(2)
_computing_cell_refinement 'RAPID-AUTO (Rigaku, 1998)'
_computing_data_collection 'RAPID-AUTO (Rigaku, 1998)'
_computing_data_reduction 'CrystalStructure (Rigaku/MSC, 2002)'
_computing_molecular_graphics 'SHELXTL (Sheldrick, 2008)'
_computing_publication_material 'SHELXL97 (Sheldrick, 2008)'
_computing_structure_refinement 'SHELXL97 (Sheldrick, 2008)'
_computing_structure_solution 'SHELXS97 (Sheldrick, 2008)'
_diffrn_ambient_temperature 291(2)
_diffrn_measured_fraction_theta_full 0.994
_diffrn_measured_fraction_theta_max 0.994
_diffrn_measurement_device_type 'Rigaku R-AXIS RAPID'
_diffrn_measurement_method \w
_diffrn_radiation_monochromator graphite
_diffrn_radiation_source 'fine-focus sealed tube'
_diffrn_radiation_type MoK\a
_diffrn_radiation_wavelength 0.71073
_diffrn_reflns_av_R_equivalents 0.0220
_diffrn_reflns_av_sigmaI/netI 0.0348
_diffrn_reflns_limit_h_max 6
_diffrn_reflns_limit_h_min -6
_diffrn_reflns_limit_k_max 12
_diffrn_reflns_limit_k_min -11
_diffrn_reflns_limit_l_max 17
_diffrn_reflns_limit_l_min -17
_diffrn_reflns_number 6408
_diffrn_reflns_theta_full 27.48
_diffrn_reflns_theta_max 27.48
_diffrn_reflns_theta_min 3.00
_diffrn_standards_decay_% 0
_diffrn_standards_interval_count 0
_diffrn_standards_interval_time 0
_diffrn_standards_number 0
_exptl_absorpt_coefficient_mu 2.354
_exptl_absorpt_correction_T_max 0.6753
_exptl_absorpt_correction_T_min 0.4387
_exptl_absorpt_correction_type multi-scan
_exptl_absorpt_process_details '(ABSCOR; Higashi, 1995)'
_exptl_crystal_colour colorless
_exptl_crystal_density_diffrn 2.005
_exptl_crystal_density_method 'not measured'
_exptl_crystal_description block
_exptl_crystal_F_000 408
_exptl_crystal_size_max 0.42
_exptl_crystal_size_mid 0.18
_exptl_crystal_size_min 0.18
_refine_diff_density_max 0.263
_refine_diff_density_min -0.325
_refine_ls_abs_structure_details 'Flack (1983), 1151 Friedel pairs'
_refine_ls_abs_structure_Flack 0.014(8)
_refine_ls_extinction_method none
_refine_ls_goodness_of_fit_ref 1.059
_refine_ls_hydrogen_treatment constr
_refine_ls_matrix_type full
_refine_ls_number_parameters 181
_refine_ls_number_reflns 2774
_refine_ls_number_restraints 1
_refine_ls_restrained_S_all 1.059
_refine_ls_R_factor_all 0.0229
_refine_ls_R_factor_gt 0.0210
_refine_ls_shift/su_max 0.001
_refine_ls_shift/su_mean 0.000
_refine_ls_structure_factor_coef Fsqd
_refine_ls_weighting_details 'calc w=1/[\s^2^(Fo^2^)+(0.0189P)^2^] where P=(Fo^2^+2Fc^2^)/3'
_refine_ls_weighting_scheme calc
_refine_ls_wR_factor_gt 0.0457
_refine_ls_wR_factor_ref 0.0462
_reflns_number_gt 2624
_reflns_number_total 2774
_reflns_threshold_expression I>2\s(I)
_cod_data_source_file ng2446.cif
_cod_data_source_block I
_cod_depositor_comments
;
The following automatic conversions were performed:
'_symmetry_cell_setting' value 'Monoclinic' changed to 'monoclinic'
according to '/home/saulius/struct/CIF-dictionaries/cif_core.dic'
dictionary named 'cif_core.dic' version 2.4.1 from 2010-06-29.

Automatic conversion script
Id: cif_fix_enum 1527 2010-12-29 10:47:43Z saulius 

The following automatic conversions were performed:

'_symmetry_cell_setting' value 'Monoclinic' changed to 'monoclinic'
according to /home/saulius/struct/CIF-dictionaries/cif_core.dic
dictionary named 'cif_core.dic' version 2.4.1 from 2010-06-29.

Automatic conversion script
Id: cif_fix_values 1715 2011-07-08 13:25:40Z adriana 
;
_cod_original_sg_symbol_H-M 'P 21'
_cod_database_code 2218479
_cod_database_fobs_code 2218479

loop_
_symmetry_equiv_pos_as_xyz
'x, y, z'
'-x, y+1/2, -z'

loop_
_atom_site_type_symbol
_atom_site_label
_atom_site_fract_x
_atom_site_fract_y
_atom_site_fract_z
_atom_site_U_iso_or_equiv
_atom_site_adp_type
_atom_site_calc_flag
_atom_site_refinement_flags
_atom_site_occupancy
C C1 -0.1447(4) 0.4252(3) 1.17156(18) 0.0201(5) Uani d . 1
C C2 -0.3790(4) 0.4114(3) 1.09577(18) 0.0218(5) Uani d . 1
H H1 -0.5359 0.4172 1.1301 0.026 Uiso calc R 1
H H2 -0.3749 0.3184 1.0665 0.026 Uiso calc R 1
C C3 -0.1709(4) 0.4813(2) 0.92174(18) 0.0199(5) Uani d . 1
C C4 0.1357(4) 0.3689(2) 0.82727(18) 0.0213(5) Uani d . 1
C C5 0.4372(4) 0.3491(3) 0.67199(16) 0.0211(4) Uani d . 1
H H3 0.4337 0.4499 0.6833 0.025 Uiso calc R 1
H H4 0.6113 0.3248 0.6558 0.025 Uiso calc R 1
C C6 0.2476(4) 0.3147(2) 0.58475(18) 0.0207(5) Uani d . 1
N N1 -0.1311(4) 0.5509(2) 0.84268(16) 0.0278(5) Uani d . 1
N N2 0.0486(4) 0.4848(2) 0.78684(16) 0.0280(5) Uani d . 1
O O1 -0.1686(3) 0.3552(2) 1.24944(12) 0.0262(4) Uani d . 1
O O2 0.0419(3) 0.5006(2) 1.15424(13) 0.0272(4) Uani d . 1
O O3 0.0336(3) 0.2622(2) 0.59581(14) 0.0328(4) Uani d . 1
O O4 0.3282(3) 0.3463(3) 0.50187(11) 0.0275(3) Uani d . 1
O O5 -0.0626(3) 0.14243(19) 0.39464(14) 0.0290(4) Uani d . 1
H H5 -0.0598 0.0891 0.3447 0.044 Uiso d R 1
H H6 0.0049 0.1028 0.4466 0.044 Uiso d R 1
O O6 -0.2103(3) 0.45593(19) 0.44603(14) 0.0279(4) Uani d . 1
H H7 -0.3137 0.5040 0.4074 0.042 Uiso d R 1
H H8 -0.3032 0.3988 0.4759 0.042 Uiso d R 1
O O7 0.2564(3) 0.54165(19) 0.33802(14) 0.0274(4) Uani d . 1
H H9 0.2034 0.5402 0.2772 0.041 Uiso d R 1
H H10 0.1894 0.6112 0.3658 0.041 Uiso d R 1
O O8 0.3690(3) 0.2453(2) 0.29289(14) 0.0291(4) Uani d . 1
H H11 0.5185 0.2761 0.2817 0.044 Uiso d R 1
H H12 0.3081 0.1896 0.2479 0.044 Uiso d R 1
S S1 -0.40220(11) 0.53897(6) 0.99806(5) 0.02380(13) Uani d . 1
S S2 0.00595(10) 0.32704(7) 0.93689(4) 0.02359(12) Uani d . 1
S S3 0.37405(12) 0.26074(7) 0.78411(5) 0.02603(14) Uani d . 1
Zn Zn1 0.09545(4) 0.34105(3) 0.374965(19) 0.02112(7) Uani d . 1

loop_
_atom_site_aniso_label
_atom_site_aniso_U_11
_atom_site_aniso_U_22
_atom_site_aniso_U_33
_atom_site_aniso_U_12
_atom_site_aniso_U_13
_atom_site_aniso_U_23
C1 0.0183(10) 0.0232(12) 0.0194(14) 0.0027(9) 0.0046(9) -0.0024(10)
C2 0.0213(10) 0.0259(12) 0.0183(13) -0.0012(9) 0.0025(9) 0.0012(10)
C3 0.0216(11) 0.0202(12) 0.0177(13) 0.0025(9) 0.0008(8) -0.0002(9)
C4 0.0243(10) 0.0253(14) 0.0143(12) 0.0034(9) 0.0026(8) 0.0016(9)
C5 0.0212(9) 0.0246(11) 0.0180(11) 0.0037(11) 0.0039(8) 0.0002(12)
C6 0.0219(10) 0.0218(13) 0.0187(12) 0.0012(9) 0.0043(8) -0.0012(9)
N1 0.0349(11) 0.0273(11) 0.0222(12) 0.0108(9) 0.0086(9) 0.0074(9)
N2 0.0352(11) 0.0306(12) 0.0193(12) 0.0100(9) 0.0089(9) 0.0079(9)
O1 0.0229(7) 0.0355(10) 0.0199(9) -0.0069(8) -0.0007(6) 0.0066(9)
O2 0.0226(8) 0.0360(10) 0.0233(10) -0.0072(7) 0.0047(7) 0.0047(8)
O3 0.0296(9) 0.0432(11) 0.0261(11) -0.0132(8) 0.0053(8) 0.0036(9)
O4 0.0249(7) 0.0422(9) 0.0159(8) -0.0072(9) 0.0044(6) -0.0006(10)
O5 0.0394(10) 0.0293(9) 0.0182(10) -0.0110(8) 0.0016(7) -0.0012(8)
O6 0.0249(8) 0.0308(10) 0.0291(11) -0.0037(7) 0.0088(7) 0.0034(8)
O7 0.0337(9) 0.0244(9) 0.0250(10) -0.0053(7) 0.0079(7) -0.0032(8)
O8 0.0223(8) 0.0364(11) 0.0296(11) -0.0093(7) 0.0075(7) -0.0132(8)
S1 0.0246(3) 0.0267(3) 0.0207(3) 0.0070(2) 0.0053(2) 0.0032(2)
S2 0.0284(2) 0.0245(3) 0.0185(3) 0.0081(3) 0.0058(2) 0.0065(3)
S3 0.0302(3) 0.0303(3) 0.0183(3) 0.0106(3) 0.0058(2) 0.0043(3)
Zn1 0.02055(11) 0.02492(14) 0.01799(14) -0.00523(11) 0.00214(9) -0.00268(13)

loop_
_atom_type_symbol
_atom_type_description
_atom_type_scat_dispersion_real
_atom_type_scat_dispersion_imag
_atom_type_scat_source
C C 0.0033 0.0016 'International Tables Vol C Tables 4.2.6.8 and 6.1.1.4'
H H 0.0000 0.0000 'International Tables Vol C Tables 4.2.6.8 and 6.1.1.4'
N N 0.0061 0.0033 'International Tables Vol C Tables 4.2.6.8 and 6.1.1.4'
O O 0.0106 0.0060 'International Tables Vol C Tables 4.2.6.8 and 6.1.1.4'
Zn Zn 0.2839 1.4301 'International Tables Vol C Tables 4.2.6.8 and 6.1.1.4'
S S 0.1246 0.1234 'International Tables Vol C Tables 4.2.6.8 and 6.1.1.4'

loop_
_geom_angle_atom_site_label_1
_geom_angle_atom_site_label_2
_geom_angle_atom_site_label_3
_geom_angle_site_symmetry_1
_geom_angle_site_symmetry_3
_geom_angle
O2 C1 O1 . . 126.5(2)
O2 C1 C2 . . 120.2(2)
O1 C1 C2 . . 113.2(2)
C1 C2 S1 . . 116.27(17)
C1 C2 H1 . . 108.2
S1 C2 H1 . . 108.2
C1 C2 H2 . . 108.2
S1 C2 H2 . . 108.2
H1 C2 H2 . . 107.4
N1 C3 S2 . . 114.44(18)
N1 C3 S1 . . 120.11(17)
S2 C3 S1 . . 125.31(14)
N2 C4 S2 . . 114.60(17)
N2 C4 S3 . . 125.98(19)
S2 C4 S3 . . 119.35(13)
C6 C5 S3 . . 114.60(17)
C6 C5 H3 . . 108.6
S3 C5 H3 . . 108.6
C6 C5 H4 . . 108.6
S3 C5 H4 . . 108.6
H3 C5 H4 . . 107.6
O3 C6 O4 . . 124.6(2)
O3 C6 C5 . . 121.2(2)
O4 C6 C5 . . 114.17(19)
C3 N1 N2 . . 112.4(2)
C4 N2 N1 . . 111.9(2)
C1 O1 Zn1 . 1_556 127.90(15)
C6 O4 Zn1 . . 122.62(14)
Zn1 O5 H5 . . 113.8
Zn1 O5 H6 . . 111.8
H5 O5 H6 . . 111.7
Zn1 O6 H7 . . 115.4
Zn1 O6 H8 . . 110.2
H7 O6 H8 . . 106.9
Zn1 O7 H9 . . 96.6
Zn1 O7 H10 . . 113.9
H9 O7 H10 . . 109.7
Zn1 O8 H11 . . 127.7
Zn1 O8 H12 . . 115.7
H11 O8 H12 . . 111.7
C3 S1 C2 . . 102.97(11)
C3 S2 C4 . . 86.59(11)
C4 S3 C5 . . 101.23(12)
O4 Zn1 O8 . . 95.17(7)
O4 Zn1 O5 . . 97.06(8)
O8 Zn1 O5 . . 87.88(7)
O4 Zn1 O1 . 1_554 173.48(9)
O8 Zn1 O1 . 1_554 90.71(7)
O5 Zn1 O1 . 1_554 85.94(7)
O4 Zn1 O7 . . 88.02(8)
O8 Zn1 O7 . . 88.26(7)
O5 Zn1 O7 . . 173.88(8)
O1 Zn1 O7 1_554 . 89.36(7)
O4 Zn1 O6 . . 90.40(7)
O8 Zn1 O6 . . 173.27(8)
O5 Zn1 O6 . . 95.18(7)
O1 Zn1 O6 1_554 . 83.55(7)
O7 Zn1 O6 . . 88.17(6)

loop_
_geom_bond_atom_site_label_1
_geom_bond_atom_site_label_2
_geom_bond_site_symmetry_2
_geom_bond_distance
C1 O2 . 1.238(3)
C1 O1 . 1.267(3)
C1 C2 . 1.527(3)
C2 S1 . 1.797(2)
C2 H1 . 0.9700
C2 H2 . 0.9700
C3 N1 . 1.295(3)
C3 S2 . 1.730(2)
C3 S1 . 1.736(2)
C4 N2 . 1.295(3)
C4 S2 . 1.734(2)
C4 S3 . 1.742(2)
C5 C6 . 1.510(3)
C5 S3 . 1.797(2)
C5 H3 . 0.9700
C5 H4 . 0.9700
C6 O3 . 1.231(3)
C6 O4 . 1.272(3)
N1 N2 . 1.397(3)
O1 Zn1 1_556 2.0989(17)
O4 Zn1 . 2.0209(17)
O5 Zn1 . 2.0824(18)
O5 H5 . 0.8500
O5 H6 . 0.8500
O6 Zn1 . 2.2072(17)
O6 H7 . 0.8500
O6 H8 . 0.8500
O7 Zn1 . 2.1557(18)
O7 H9 . 0.8501
O7 H10 . 0.8500
O8 Zn1 . 2.0815(17)
O8 H11 . 0.8500
O8 H12 . 0.8500
Zn1 O1 1_554 2.0989(17)

loop_
_geom_hbond_atom_site_label_D
_geom_hbond_atom_site_label_H
_geom_hbond_atom_site_label_A
_geom_hbond_site_symmetry_A
_geom_hbond_distance_DH
_geom_hbond_distance_HA
_geom_hbond_distance_DA
_geom_hbond_angle_DHA
O5 H6 O3 . 0.85 2.53 2.971(3) 113.3
O5 H6 O6 2_546 0.85 2.23 3.053(3) 164.7
O5 H5 N2 2_546 0.85 2.05 2.897(3) 172.3
O6 H8 O4 1_455 0.85 2.02 2.762(2) 144.7
O6 H7 O7 1_455 0.85 2.36 3.116(3) 147.9
O7 H10 O3 2_556 0.85 1.94 2.770(3) 165.7
O7 H9 O1 1_554 0.85 2.61 2.992(2) 109.0
O7 H9 O2 1_554 0.85 1.85 2.680(3) 166.2
O8 H12 N1 2_546 0.85 1.98 2.819(3) 171.6
O8 H11 O1 1_654 0.85 1.87 2.713(2) 174.9
